data_2243573
loop_
_publ_author_name
'Sheakh Mohamad, Ropak A.'
'Hamad, Wali M.'
'Aziz, Hashim J.'
'Dege, Necmi'

_publ_section_title
;
 Crystal structure and Hirshfeld surface analysis of
 (<i>E</i>)-<i>N</i>-(4-propyloxybenzylidene)benzo[<i>d</i>]thiazol-2-amine
;
_journal_coeditor_code WM5582
_journal_issue 10
_journal_name_full 'Acta Crystallographica Section E'
_journal_page_first 1591
_journal_page_last 1594
_journal_paper_doi 10.1107/S2056989020012128
_journal_volume 76
_journal_year 2020
_chemical_formula_iupac 'C17 H16 N2 O S'
_chemical_formula_moiety 'C17 H16 N2 O S'
_chemical_formula_sum 'C17 H16 N2 O S'
_chemical_formula_weight 296.38
_chemical_name_systematic
;
(<i>E</i>)-<i>N</i>-(4-Propyloxybenzylidene)benzo[<i>d</i>]thiazol-2-amine
;
_space_group_crystal_system monoclinic
_space_group_IT_number 14
_space_group_name_Hall '-P 2ybc'
_space_group_name_H-M_alt 'P 1 21/c 1'
_atom_sites_solution_hydrogens geom
_audit_creation_method SHELXL-2017/1
_cell_angle_alpha 90
_cell_angle_beta 116.958(4)
_cell_angle_gamma 90
_cell_formula_units_Z 4
_cell_length_a 17.2510(10)
_cell_length_b 5.6849(3)
_cell_length_c 17.3101(11)
_cell_measurement_reflns_used 9824
_cell_measurement_temperature 296(2)
_cell_measurement_theta_max 28.11
_cell_measurement_theta_min 2.36
_cell_volume 1513.14(16)
_computing_cell_refinement
;
X-AREA (Stoe & Cie, 2002)
;
_computing_data_collection
;
X-AREA (Stoe & Cie, 2002)
;
_computing_data_reduction
;
X-RED (Stoe & Cie, 2002)
;
_computing_molecular_graphics
;
PLATON (Spek, 2020)
;
_computing_publication_material
;
WinGX (Farrugia, 2012)
;
_computing_structure_refinement
;
<i>SHELXL2017/1</i> (Sheldrick, 2015b)
;
_computing_structure_solution
;
<i>SHELXT2017/1</i> (Sheldrick, 2015a)
;
_diffrn_ambient_temperature 296(2)
_diffrn_detector_area_resol_mean 6.67
_diffrn_measured_fraction_theta_full 1.000
_diffrn_measured_fraction_theta_max 1.000
_diffrn_measurement_device_type 'Stoe IPDS 2'
_diffrn_measurement_method 'rotation method'
_diffrn_radiation_type MoK\a
_diffrn_radiation_wavelength 0.71073
_diffrn_reflns_av_R_equivalents 0.0482
_diffrn_reflns_av_unetI/netI 0.0408
_diffrn_reflns_limit_h_max 21
_diffrn_reflns_limit_h_min -21
_diffrn_reflns_limit_k_max 7
_diffrn_reflns_limit_k_min -7
_diffrn_reflns_limit_l_max 19
_diffrn_reflns_limit_l_min -21
_diffrn_reflns_number 10315
_diffrn_reflns_theta_full 25.242
_diffrn_reflns_theta_max 25.999
_diffrn_reflns_theta_min 2.357
_diffrn_source 'sealed X-ray tube, 12 x 0.4 mm long-fine focus'
_exptl_absorpt_coefficient_mu 0.214
_exptl_absorpt_correction_T_max 0.9829
_exptl_absorpt_correction_T_min 0.8962
_exptl_absorpt_correction_type integration
_exptl_absorpt_process_details
;
(X-RED32; Stoe & Cie, 2002)
;
_exptl_crystal_colour yellow
_exptl_crystal_density_diffrn 1.301
_exptl_crystal_description plate
_exptl_crystal_F_000 624
_exptl_crystal_size_max 0.670
_exptl_crystal_size_mid 0.337
_exptl_crystal_size_min 0.040
_refine_diff_density_max 0.140
_refine_diff_density_min -0.134
_refine_ls_extinction_method none
_refine_ls_goodness_of_fit_ref 0.980
_refine_ls_hydrogen_treatment constr
_refine_ls_matrix_type full
_refine_ls_number_parameters 191
_refine_ls_number_reflns 2962
_refine_ls_number_restraints 0
_refine_ls_restrained_S_all 0.980
_refine_ls_R_factor_all 0.0805
_refine_ls_R_factor_gt 0.0453
_refine_ls_shift/su_max 0.000
_refine_ls_shift/su_mean 0.000
_refine_ls_structure_factor_coef Fsqd
_refine_ls_weighting_details 'w=1/[\s^2^(Fo^2^)+(0.0451P)^2^] where P=(Fo^2^+2Fc^2^)/3'
_refine_ls_weighting_scheme calc
_refine_ls_wR_factor_gt 0.0882
_refine_ls_wR_factor_ref 0.0990
_reflns_number_gt 1950
_reflns_number_total 2962
_reflns_threshold_expression 'I > 2\s(I)'
_cod_data_source_file wm5582sup1.cif
_cod_data_source_block I
_cod_original_sg_symbol_H-M 'P 21/c'
_cod_database_code 2243573
_shelx_space_group_comment
;
The symmetry employed for this shelxl refinement is uniquely defined
by the following loop, which should always be used as a source of
symmetry information in preference to the above space-group names.
They are only intended as comments.
;

loop_
_space_group_symop_operation_xyz
'x, y, z'
'-x, y+1/2, -z+1/2'
'-x, -y, -z'
'x, -y-1/2, z-1/2'

loop_
_atom_site_type_symbol
_atom_site_label
_atom_site_fract_x
_atom_site_fract_y
_atom_site_fract_z
_atom_site_U_iso_or_equiv
_atom_site_adp_type
_atom_site_calc_flag
_atom_site_occupancy
_atom_site_disorder_assembly
_atom_site_disorder_group
S S1 0.18402(4) 0.57314(11) 0.34622(4) 0.0693(2) Uani d 1 . .
O O1 0.68408(9) 0.4674(3) 0.79162(9) 0.0670(4) Uani d 1 . .
N N2 0.34892(11) 0.7538(3) 0.44924(11) 0.0594(4) Uani d 1 . .
N N1 0.25411(11) 0.9575(3) 0.32624(11) 0.0605(4) Uani d 1 . .
C C7 0.27040(13) 0.7771(4) 0.37623(13) 0.0548(5) Uani d 1 . .
C C9 0.44990(12) 0.5343(4) 0.57024(12) 0.0536(5) Uani d 1 . .
C C12 0.60529(13) 0.4773(4) 0.72070(12) 0.0543(5) Uani d 1 . .
C C8 0.36920(13) 0.5628(4) 0.49215(13) 0.0594(5) Uani d 1 . .
H H8 0.330649 0.436935 0.472533 0.071 Uiso calc 1 . .
C C6 0.17124(13) 0.9462(4) 0.25862(13) 0.0574(5) Uani d 1 . .
C C1 0.12228(13) 0.7506(4) 0.25832(13) 0.0591(5) Uani d 1 . .
C C10 0.51498(13) 0.7056(4) 0.59654(12) 0.0570(5) Uani d 1 . .
H H10 0.506190 0.841213 0.563558 0.068 Uiso calc 1 . .
C C11 0.59124(13) 0.6761(4) 0.67003(13) 0.0581(5) Uani d 1 . .
H H11 0.634211 0.790845 0.686230 0.070 Uiso calc 1 . .
C C14 0.46538(14) 0.3363(4) 0.62163(14) 0.0635(6) Uani d 1 . .
H H14 0.422987 0.219895 0.604920 0.076 Uiso calc 1 . .
C C15 0.70221(14) 0.2747(4) 0.85021(13) 0.0671(6) Uani d 1 . .
H H15A 0.700893 0.127967 0.821055 0.081 Uiso calc 1 . .
H H15B 0.658921 0.266962 0.871337 0.081 Uiso calc 1 . .
C C13 0.54145(14) 0.3061(4) 0.69666(13) 0.0619(5) Uani d 1 . .
H H13 0.549857 0.172823 0.730695 0.074 Uiso calc 1 . .
C C5 0.13532(15) 1.1122(4) 0.19285(14) 0.0718(6) Uani d 1 . .
H H5 0.167215 1.243665 0.192412 0.086 Uiso calc 1 . .
C C16 0.79051(15) 0.3130(5) 0.92404(15) 0.0773(7) Uani d 1 . .
H H16A 0.832723 0.320157 0.901537 0.093 Uiso calc 1 . .
H H16B 0.805157 0.179131 0.962854 0.093 Uiso calc 1 . .
C C2 0.03805(15) 0.7197(5) 0.19350(15) 0.0742(6) Uani d 1 . .
H H2 0.005409 0.589611 0.193574 0.089 Uiso calc 1 . .
C C3 0.00415(16) 0.8855(5) 0.12943(16) 0.0789(7) Uani d 1 . .
H H3 -0.052292 0.867632 0.085531 0.095 Uiso calc 1 . .
C C4 0.05246(17) 1.0798(5) 0.12880(15) 0.0777(7) Uani d 1 . .
H H4 0.028216 1.189367 0.084265 0.093 Uiso calc 1 . .
C C17 0.7977(2) 0.5324(5) 0.97463(17) 0.0988(9) Uani d 1 . .
H H17A 0.790480 0.667237 0.938607 0.148 Uiso calc 1 . .
H H17B 0.853871 0.538215 1.024129 0.148 Uiso calc 1 . .
H H17C 0.753332 0.532467 0.993616 0.148 Uiso calc 1 . .

loop_
_atom_site_aniso_label
_atom_site_aniso_U_11
_atom_site_aniso_U_22
_atom_site_aniso_U_33
_atom_site_aniso_U_12
_atom_site_aniso_U_13
_atom_site_aniso_U_23
S1 0.0643(3) 0.0685(4) 0.0671(3) -0.0171(3) 0.0228(3) 0.0012(3)
O1 0.0604(9) 0.0715(10) 0.0616(8) -0.0100(7) 0.0210(7) 0.0101(8)
N2 0.0560(10) 0.0623(12) 0.0584(10) -0.0022(9) 0.0246(9) -0.0007(9)
N1 0.0549(10) 0.0621(11) 0.0612(10) -0.0054(9) 0.0236(9) 0.0008(9)
C7 0.0539(12) 0.0579(13) 0.0551(11) -0.0053(10) 0.0271(10) -0.0050(11)
C9 0.0524(11) 0.0560(13) 0.0557(11) -0.0021(10) 0.0274(10) -0.0045(10)
C12 0.0536(11) 0.0575(13) 0.0550(11) -0.0029(10) 0.0275(10) -0.0014(10)
C8 0.0570(12) 0.0614(14) 0.0635(12) -0.0044(11) 0.0305(11) -0.0050(12)
C6 0.0565(12) 0.0599(13) 0.0550(11) 0.0021(11) 0.0246(10) -0.0044(11)
C1 0.0572(12) 0.0614(13) 0.0594(12) -0.0056(10) 0.0270(10) -0.0093(10)
C10 0.0651(13) 0.0516(12) 0.0592(12) -0.0013(10) 0.0325(11) 0.0027(10)
C11 0.0584(12) 0.0552(12) 0.0616(12) -0.0137(10) 0.0282(11) -0.0034(11)
C14 0.0579(13) 0.0548(13) 0.0759(14) -0.0098(10) 0.0286(12) 0.0004(12)
C15 0.0700(15) 0.0647(14) 0.0652(13) 0.0009(12) 0.0294(12) 0.0079(12)
C13 0.0603(13) 0.0539(12) 0.0696(13) -0.0032(11) 0.0278(11) 0.0088(11)
C5 0.0758(16) 0.0652(15) 0.0683(14) -0.0010(12) 0.0273(13) 0.0016(12)
C16 0.0734(16) 0.0823(17) 0.0662(14) 0.0032(13) 0.0230(12) 0.0061(13)
C2 0.0589(14) 0.0809(17) 0.0744(15) -0.0115(13) 0.0229(12) -0.0076(14)
C3 0.0581(13) 0.096(2) 0.0686(15) 0.0044(14) 0.0160(12) -0.0107(15)
C4 0.0792(16) 0.0786(17) 0.0643(13) 0.0142(15) 0.0229(13) 0.0020(13)
C17 0.117(2) 0.093(2) 0.0732(15) -0.0224(17) 0.0309(16) -0.0068(15)

loop_
_atom_type_symbol
_atom_type_description
_atom_type_scat_dispersion_real
_atom_type_scat_dispersion_imag
_atom_type_scat_source
C C 0.0033 0.0016 'International Tables Vol C Tables 4.2.6.8 and 6.1.1.4'
H H 0.0000 0.0000 'International Tables Vol C Tables 4.2.6.8 and 6.1.1.4'
N N 0.0061 0.0033 'International Tables Vol C Tables 4.2.6.8 and 6.1.1.4'
O O 0.0106 0.0060 'International Tables Vol C Tables 4.2.6.8 and 6.1.1.4'
S S 0.1246 0.1234 'International Tables Vol C Tables 4.2.6.8 and 6.1.1.4'

loop_
_geom_angle_atom_site_label_1
_geom_angle_atom_site_label_2
_geom_angle_atom_site_label_3
_geom_angle_site_symmetry_1
_geom_angle_site_symmetry_3
_geom_angle
_geom_angle_publ_flag
C1 S1 C7 . . 88.68(10) ?
C12 O1 C15 . . 118.74(16) ?
C8 N2 C7 . . 120.89(19) ?
C7 N1 C6 . . 111.07(18) ?
N1 C7 N2 . . 121.13(18) ?
N1 C7 S1 . . 115.23(15) ?
N2 C7 S1 . . 123.60(16) ?
C14 C9 C10 . . 117.71(18) ?
C14 C9 C8 . . 121.1(2) ?
C10 C9 C8 . . 121.2(2) ?
O1 C12 C11 . . 115.01(17) ?
O1 C12 C13 . . 125.19(19) ?
C11 C12 C13 . . 119.79(19) ?
N2 C8 C9 . . 122.4(2) ?
N2 C8 H8 . . 118.8 ?
C9 C8 H8 . . 118.8 ?
N1 C6 C5 . . 124.7(2) ?
N1 C6 C1 . . 115.69(19) ?
C5 C6 C1 . . 119.6(2) ?
C2 C1 C6 . . 121.0(2) ?
C2 C1 S1 . . 129.72(19) ?
C6 C1 S1 . . 109.32(15) ?
C11 C10 C9 . . 120.7(2) ?
C11 C10 H10 . . 119.6 ?
C9 C10 H10 . . 119.6 ?
C10 C11 C12 . . 120.63(19) ?
C10 C11 H11 . . 119.7 ?
C12 C11 H11 . . 119.7 ?
C13 C14 C9 . . 122.1(2) ?
C13 C14 H14 . . 118.9 ?
C9 C14 H14 . . 118.9 ?
O1 C15 C16 . . 107.79(18) ?
O1 C15 H15A . . 110.1 ?
C16 C15 H15A . . 110.1 ?
O1 C15 H15B . . 110.1 ?
C16 C15 H15B . . 110.1 ?
H15A C15 H15B . . 108.5 ?
C14 C13 C12 . . 119.0(2) ?
C14 C13 H13 . . 120.5 ?
C12 C13 H13 . . 120.5 ?
C4 C5 C6 . . 119.1(2) ?
C4 C5 H5 . . 120.4 ?
C6 C5 H5 . . 120.4 ?
C15 C16 C17 . . 113.8(2) ?
C15 C16 H16A . . 108.8 ?
C17 C16 H16A . . 108.8 ?
C15 C16 H16B . . 108.8 ?
C17 C16 H16B . . 108.8 ?
H16A C16 H16B . . 107.7 ?
C3 C2 C1 . . 118.3(2) ?
C3 C2 H2 . . 120.8 ?
C1 C2 H2 . . 120.8 ?
C2 C3 C4 . . 121.2(2) ?
C2 C3 H3 . . 119.4 ?
C4 C3 H3 . . 119.4 ?
C5 C4 C3 . . 120.8(2) ?
C5 C4 H4 . . 119.6 ?
C3 C4 H4 . . 119.6 ?
C16 C17 H17A . . 109.5 ?
C16 C17 H17B . . 109.5 ?
H17A C17 H17B . . 109.5 ?
C16 C17 H17C . . 109.5 ?
H17A C17 H17C . . 109.5 ?
H17B C17 H17C . . 109.5 ?

loop_
_geom_bond_atom_site_label_1
_geom_bond_atom_site_label_2
_geom_bond_site_symmetry_2
_geom_bond_distance
_geom_bond_publ_flag
S1 C1 . 1.731(2) ?
S1 C7 . 1.770(2) ?
O1 C12 . 1.358(2) ?
O1 C15 . 1.428(2) ?
N2 C8 . 1.272(3) ?
N2 C7 . 1.378(2) ?
N1 C7 . 1.288(3) ?
N1 C6 . 1.379(3) ?
C9 C14 . 1.384(3) ?
C9 C10 . 1.397(3) ?
C9 C8 . 1.444(3) ?
C12 C11 . 1.383(3) ?
C12 C13 . 1.385(3) ?
C8 H8 . 0.9300 ?
C6 C5 . 1.390(3) ?
C6 C1 . 1.395(3) ?
C1 C2 . 1.387(3) ?
C10 C11 . 1.364(3) ?
C10 H10 . 0.9300 ?
C11 H11 . 0.9300 ?
C14 C13 . 1.376(3) ?
C14 H14 . 0.9300 ?
C15 C16 . 1.495(3) ?
C15 H15A . 0.9700 ?
C15 H15B . 0.9700 ?
C13 H13 . 0.9300 ?
C5 C4 . 1.367(3) ?
C5 H5 . 0.9300 ?
C16 C17 . 1.496(3) ?
C16 H16A . 0.9700 ?
C16 H16B . 0.9700 ?
C2 C3 . 1.368(3) ?
C2 H2 . 0.9300 ?
C3 C4 . 1.387(4) ?
C3 H3 . 0.9300 ?
C4 H4 . 0.9300 ?
C17 H17A . 0.9600 ?
C17 H17B . 0.9600 ?
C17 H17C . 0.9600 ?

loop_
_geom_hbond_atom_site_label_D
_geom_hbond_atom_site_label_H
_geom_hbond_atom_site_label_A
_geom_hbond_site_symmetry_A
_geom_hbond_distance_DH
_geom_hbond_distance_HA
_geom_hbond_distance_DA
_geom_hbond_angle_DHA
_geom_hbond_publ_flag
C11 H11 N1 3_676 0.93 2.49 3.362(3) 157.0 yes
C16 H16A Cg2 3_675 0.97 2.91(2) 3.765(3) 147.0 yes

loop_
_geom_torsion_atom_site_label_1
_geom_torsion_atom_site_label_2
_geom_torsion_atom_site_label_3
_geom_torsion_atom_site_label_4
_geom_torsion_site_symmetry_1
_geom_torsion_site_symmetry_2
_geom_torsion_site_symmetry_3
_geom_torsion_site_symmetry_4
_geom_torsion
_geom_torsion_publ_flag
C6 N1 C7 N2 . . . . -178.59(17) ?
C6 N1 C7 S1 . . . . -0.9(2) ?
C8 N2 C7 N1 . . . . -170.83(19) ?
C8 N2 C7 S1 . . . . 11.7(3) ?
C1 S1 C7 N1 . . . . 0.44(17) ?
C1 S1 C7 N2 . . . . 178.05(17) ?
C15 O1 C12 C11 . . . . 176.51(18) ?
C15 O1 C12 C13 . . . . -4.3(3) ?
C7 N2 C8 C9 . . . . -178.31(17) ?
C14 C9 C8 N2 . . . . 171.56(19) ?
C10 C9 C8 N2 . . . . -8.4(3) ?
C7 N1 C6 C5 . . . . -178.5(2) ?
C7 N1 C6 C1 . . . . 1.1(2) ?
N1 C6 C1 C2 . . . . -179.90(19) ?
C5 C6 C1 C2 . . . . -0.3(3) ?
N1 C6 C1 S1 . . . . -0.7(2) ?
C5 C6 C1 S1 . . . . 178.91(16) ?
C7 S1 C1 C2 . . . . 179.3(2) ?
C7 S1 C1 C6 . . . . 0.16(15) ?
C14 C9 C10 C11 . . . . 0.6(3) ?
C8 C9 C10 C11 . . . . -179.48(19) ?
C9 C10 C11 C12 . . . . -0.8(3) ?
O1 C12 C11 C10 . . . . 179.34(18) ?
C13 C12 C11 C10 . . . . 0.1(3) ?
C10 C9 C14 C13 . . . . 0.5(3) ?
C8 C9 C14 C13 . . . . -179.47(19) ?
C12 O1 C15 C16 . . . . -177.16(18) ?
C9 C14 C13 C12 . . . . -1.2(3) ?
O1 C12 C13 C14 . . . . -178.23(19) ?
C11 C12 C13 C14 . . . . 1.0(3) ?
N1 C6 C5 C4 . . . . 179.4(2) ?
C1 C6 C5 C4 . . . . -0.2(3) ?
O1 C15 C16 C17 . . . . 61.6(3) ?
C6 C1 C2 C3 . . . . 0.3(3) ?
S1 C1 C2 C3 . . . . -178.68(18) ?
C1 C2 C3 C4 . . . . 0.1(4) ?
C6 C5 C4 C3 . . . . 0.6(4) ?
C2 C3 C4 C5 . . . . -0.6(4) ?

_cod_database_fobs_code 2243573
